data_2222425
loop_
_publ_author_name
'Nawaz, Haq'
'Akhter, Zareen'
'Bolte, Michael'
'Siddiqui, Humaira M.'

_publ_section_title
;
 4,4'-[4,4'-(Perfluoropropane-2,2-diyl)bis(4,1-phenyleneoxy)]dianiline
;
_journal_coeditor_code PV2158
_journal_issue 7
_journal_name_full 'Acta Crystallographica Section E'
_journal_page_first o1460
_journal_paper_doi 10.1107/S1600536809020121
_journal_volume 65
_journal_year 2009
_chemical_formula_iupac 'C27 H20 F6 N2 O2'
_chemical_formula_moiety 'C27 H20 F6 N2 O2'
_chemical_formula_sum 'C27 H20 F6 N2 O2'
_chemical_formula_weight 518.45
_chemical_melting_point 428(2)
_chemical_name_systematic
;
4,4'-[4,4'-(Perfluoropropane-2,2-diyl)bis(4,1-phenyleneoxy)]dianiline
;
_space_group_IT_number 29
_symmetry_cell_setting orthorhombic
_symmetry_space_group_name_Hall 'P 2c -2ac'
_symmetry_space_group_name_H-M 'P c a 21'
_atom_sites_solution_hydrogens geom
_atom_sites_solution_primary direct
_atom_sites_solution_secondary difmap
_audit_creation_method SHELXL-97
_cell_angle_alpha 90.00
_cell_angle_beta 90.00
_cell_angle_gamma 90.00
_cell_formula_units_Z 4
_cell_length_a 11.6914(12)
_cell_length_b 25.641(2)
_cell_length_c 7.7625(7)
_cell_measurement_reflns_used 6984
_cell_measurement_temperature 173(2)
_cell_measurement_theta_max 27.8
_cell_measurement_theta_min 2.4
_cell_volume 2327.0(4)
_computing_cell_refinement 'X-AREA (Stoe & Cie, 2001)'
_computing_data_collection 'X-AREA (Stoe & Cie, 2001)'
_computing_data_reduction 'X-AREA (Stoe & Cie, 2001)'
_computing_molecular_graphics 'XP in SHELXTL-Plus (Sheldrick, 2008)'
_computing_publication_material 'SHELXL97 (Sheldrick, 2008)'
_computing_structure_refinement 'SHELXL97 (Sheldrick, 2008)'
_computing_structure_solution 'SHELXS97 (Sheldrick, 2008)'
_diffrn_ambient_temperature 173(2)
_diffrn_measured_fraction_theta_full 0.996
_diffrn_measured_fraction_theta_max 0.993
_diffrn_measurement_device_type 'Stoe IPDSII two-circle'
_diffrn_measurement_method \w
_diffrn_radiation_monochromator graphite
_diffrn_radiation_source 'fine-focus sealed tube'
_diffrn_radiation_type MoK\a
_diffrn_radiation_wavelength 0.71073
_diffrn_reflns_av_R_equivalents 0.0530
_diffrn_reflns_av_sigmaI/netI 0.0455
_diffrn_reflns_limit_h_max 15
_diffrn_reflns_limit_h_min -14
_diffrn_reflns_limit_k_max 33
_diffrn_reflns_limit_k_min -31
_diffrn_reflns_limit_l_max 10
_diffrn_reflns_limit_l_min -7
_diffrn_reflns_number 8855
_diffrn_reflns_theta_full 25.00
_diffrn_reflns_theta_max 27.56
_diffrn_reflns_theta_min 2.95
_diffrn_standards_number 0
_exptl_absorpt_coefficient_mu 0.127
_exptl_absorpt_correction_type none
_exptl_crystal_colour colourless
_exptl_crystal_density_diffrn 1.480
_exptl_crystal_density_method 'not measured'
_exptl_crystal_description plate
_exptl_crystal_F_000 1064
_exptl_crystal_size_max 0.28
_exptl_crystal_size_mid 0.13
_exptl_crystal_size_min 0.08
_refine_diff_density_max 0.203
_refine_diff_density_min -0.175
_refine_ls_extinction_coef 0.0185(15)
_refine_ls_extinction_expression Fc^*^=kFc[1+0.001xFc^2^\l^3^/sin(2\q)]^-1/4^
_refine_ls_extinction_method 'SHELXL97 (Sheldrick, 2008)'
_refine_ls_goodness_of_fit_ref 0.924
_refine_ls_hydrogen_treatment mixed
_refine_ls_matrix_type full
_refine_ls_number_parameters 351
_refine_ls_number_reflns 2875
_refine_ls_number_restraints 1
_refine_ls_restrained_S_all 0.924
_refine_ls_R_factor_all 0.0515
_refine_ls_R_factor_gt 0.0367
_refine_ls_shift/su_max 0.000
_refine_ls_shift/su_mean 0.000
_refine_ls_structure_factor_coef Fsqd
_refine_ls_weighting_details 'calc w=1/[\s^2^(Fo^2^)+(0.0536P)^2^] where P=(Fo^2^+2Fc^2^)/3'
_refine_ls_weighting_scheme calc
_refine_ls_wR_factor_gt 0.0820
_refine_ls_wR_factor_ref 0.0878
_reflns_number_gt 2186
_reflns_number_total 2875
_reflns_threshold_expression I>2\s(I)
_cod_data_source_file pv2158.cif
_cod_data_source_block I
_cod_depositor_comments
;
The following automatic conversions were performed:
'_symmetry_cell_setting' value 'Orthorhombic' changed to 'orthorhombic'
according to '/home/saulius/struct/CIF-dictionaries/cif_core.dic'
dictionary named 'cif_core.dic' version 2.4.1 from 2010-06-29.

Automatic conversion script
Id: cif_fix_enum 1527 2010-12-29 10:47:43Z saulius 

The following automatic conversions were performed:

'_symmetry_cell_setting' value 'Orthorhombic' changed to
'orthorhombic' according to
/home/saulius/struct/CIF-dictionaries/cif_core.dic dictionary named
'cif_core.dic' version 2.4.1 from 2010-06-29.

Automatic conversion script
Id: cif_fix_values 1715 2011-07-08 13:25:40Z adriana 
;
_cod_database_code 2222425
_cod_database_fobs_code 2222425

loop_
_symmetry_equiv_pos_as_xyz
'x, y, z'
'-x, -y, z+1/2'
'x+1/2, -y, z'
'-x+1/2, y, z+1/2'

loop_
_atom_site_type_symbol
_atom_site_label
_atom_site_fract_x
_atom_site_fract_y
_atom_site_fract_z
_atom_site_U_iso_or_equiv
_atom_site_adp_type
_atom_site_calc_flag
_atom_site_refinement_flags
_atom_site_occupancy
_atom_site_disorder_assembly
_atom_site_disorder_group
O O1 0.51023(15) 0.60137(7) 0.7563(3) 0.0351(4) Uani d . 1 . .
O O2 0.3320(2) 0.94336(7) 0.4375(3) 0.0535(6) Uani d . 1 . .
N N1 0.2707(2) 0.41299(10) 0.7968(4) 0.0497(7) Uani d . 1 . .
H H1A 0.294(4) 0.3848(16) 0.709(8) 0.092(14) Uiso d . 1 . .
H H1B 0.194(3) 0.4165(13) 0.818(5) 0.055(10) Uiso d . 1 . .
N N2 0.3956(4) 1.14019(12) 0.1429(6) 0.0689(10) Uani d . 1 . .
H H2A 0.476(5) 1.151(2) 0.154(9) 0.112(19) Uiso d . 1 . .
H H2B 0.351(7) 1.149(3) 0.059(14) 0.19(4) Uiso d . 1 . .
C C1 0.4885(2) 0.74565(9) 0.1928(4) 0.0310(5) Uani d . 1 . .
C C2 0.6084(2) 0.74418(10) 0.1076(4) 0.0362(6) Uani d . 1 . .
C C3 0.3992(2) 0.73222(11) 0.0522(4) 0.0359(6) Uani d . 1 . .
F F1 0.64236(14) 0.69487(6) 0.0771(3) 0.0469(4) Uani d . 1 . .
F F2 0.68741(13) 0.76594(7) 0.2095(3) 0.0481(4) Uani d . 1 . .
F F3 0.61416(15) 0.76919(6) -0.0438(2) 0.0451(4) Uani d . 1 . .
F F4 0.29427(12) 0.72737(6) 0.1216(2) 0.0419(4) Uani d . 1 . .
F F5 0.39137(15) 0.76959(6) -0.0682(2) 0.0456(4) Uani d . 1 . .
F F6 0.42137(14) 0.68753(6) -0.0311(2) 0.0443(4) Uani d . 1 . .
C C11 0.4892(2) 0.70497(9) 0.3394(3) 0.0300(5) Uani d . 1 . .
C C12 0.4286(2) 0.65785(10) 0.3360(4) 0.0344(6) Uani d . 1 . .
H H12 0.3832 0.6497 0.2382 0.041 Uiso calc R 1 . .
C C13 0.4334(2) 0.62297(10) 0.4718(4) 0.0338(6) Uani d . 1 . .
H H13 0.3908 0.5914 0.4670 0.041 Uiso calc R 1 . .
C C14 0.5001(2) 0.63392(10) 0.6149(4) 0.0312(5) Uani d . 1 . .
C C15 0.5622(2) 0.68025(10) 0.6214(4) 0.0337(5) Uani d . 1 . .
H H15 0.6091 0.6878 0.7182 0.040 Uiso calc R 1 . .
C C16 0.5553(2) 0.71515(10) 0.4866(4) 0.0333(5) Uani d . 1 . .
H H16 0.5965 0.7470 0.4935 0.040 Uiso calc R 1 . .
C C21 0.4462(2) 0.55454(9) 0.7554(4) 0.0324(5) Uani d . 1 . .
C C22 0.4912(2) 0.51051(10) 0.6797(4) 0.0350(6) Uani d . 1 . .
H H22 0.5622 0.5120 0.6205 0.042 Uiso calc R 1 . .
C C23 0.4310(2) 0.46357(10) 0.6910(4) 0.0368(6) Uani d . 1 . .
H H23 0.4615 0.4331 0.6389 0.044 Uiso calc R 1 . .
C C24 0.3270(2) 0.46080(10) 0.7774(4) 0.0353(6) Uani d . 1 . .
C C25 0.2831(2) 0.50635(10) 0.8518(4) 0.0352(6) Uani d . 1 . .
H H25 0.2119 0.5052 0.9104 0.042 Uiso calc R 1 . .
C C26 0.3422(2) 0.55313(10) 0.8411(4) 0.0346(6) Uani d . 1 . .
H H26 0.3118 0.5839 0.8919 0.042 Uiso calc R 1 . .
C C31 0.4565(2) 0.80045(10) 0.2600(4) 0.0328(5) Uani d . 1 . .
C C32 0.4944(2) 0.84636(10) 0.1832(4) 0.0398(6) Uani d . 1 . .
H H32 0.5476 0.8446 0.0908 0.048 Uiso calc R 1 . .
C C33 0.4555(3) 0.89490(10) 0.2398(4) 0.0433(7) Uani d . 1 . .
H H33 0.4831 0.9260 0.1876 0.052 Uiso calc R 1 . .
C C34 0.3765(3) 0.89754(11) 0.3727(4) 0.0400(6) Uani d . 1 . .
C C35 0.3361(2) 0.85234(11) 0.4487(4) 0.0424(7) Uani d . 1 . .
H H35 0.2808 0.8541 0.5381 0.051 Uiso calc R 1 . .
C C36 0.3769(2) 0.80464(11) 0.3932(4) 0.0372(6) Uani d . 1 . .
H H36 0.3499 0.7738 0.4473 0.045 Uiso calc R 1 . .
C C41 0.3554(3) 0.99075(10) 0.3522(4) 0.0415(7) Uani d . 1 . .
C C42 0.2705(3) 1.01213(11) 0.2503(4) 0.0463(7) Uani d . 1 . .
H H42 0.2021 0.9932 0.2290 0.056 Uiso calc R 1 . .
C C43 0.2852(3) 1.06081(11) 0.1800(5) 0.0475(7) Uani d . 1 . .
H H43 0.2264 1.0754 0.1107 0.057 Uiso calc R 1 . .
C C44 0.3851(3) 1.08902(11) 0.2087(5) 0.0465(7) Uani d . 1 . .
C C45 0.4708(3) 1.06653(12) 0.3094(4) 0.0468(8) Uani d . 1 . .
H H45 0.5401 1.0850 0.3287 0.056 Uiso calc R 1 . .
C C46 0.4560(3) 1.01741(12) 0.3816(4) 0.0449(7) Uani d . 1 . .
H H46 0.5145 1.0024 0.4505 0.054 Uiso calc R 1 . .

loop_
_atom_site_aniso_label
_atom_site_aniso_U_11
_atom_site_aniso_U_22
_atom_site_aniso_U_33
_atom_site_aniso_U_12
_atom_site_aniso_U_13
_atom_site_aniso_U_23
O1 0.0375(9) 0.0326(9) 0.0351(10) -0.0058(7) -0.0020(8) 0.0054(8)
O2 0.0792(15) 0.0282(10) 0.0530(14) 0.0055(10) 0.0246(12) 0.0000(10)
N1 0.0423(14) 0.0346(12) 0.072(2) -0.0096(11) 0.0017(13) 0.0036(13)
N2 0.086(2) 0.0347(14) 0.086(3) 0.0048(15) 0.023(2) 0.0115(15)
C1 0.0305(12) 0.0283(12) 0.0343(13) 0.0002(9) 0.0009(11) -0.0001(12)
C2 0.0378(13) 0.0338(13) 0.0371(14) 0.0017(11) 0.0025(12) 0.0031(13)
C3 0.0374(13) 0.0331(14) 0.0373(14) 0.0044(11) -0.0001(12) 0.0043(12)
F1 0.0455(9) 0.0371(8) 0.0581(11) 0.0115(7) 0.0114(8) 0.0019(8)
F2 0.0327(8) 0.0585(11) 0.0532(10) -0.0074(7) 0.0024(8) 0.0000(9)
F3 0.0476(9) 0.0453(9) 0.0424(9) 0.0053(7) 0.0136(8) 0.0067(8)
F4 0.0317(7) 0.0452(9) 0.0489(10) 0.0001(6) -0.0052(8) 0.0057(8)
F5 0.0510(10) 0.0442(9) 0.0416(10) 0.0014(7) -0.0083(8) 0.0118(8)
F6 0.0540(10) 0.0379(8) 0.0409(9) 0.0024(7) -0.0053(8) -0.0070(8)
C11 0.0305(11) 0.0263(12) 0.0333(14) 0.0002(9) 0.0006(11) 0.0016(11)
C12 0.0351(12) 0.0307(13) 0.0374(15) -0.0018(10) -0.0062(11) -0.0007(12)
C13 0.0337(13) 0.0286(12) 0.0392(15) -0.0045(11) -0.0032(12) 0.0020(12)
C14 0.0305(11) 0.0292(12) 0.0339(13) 0.0020(10) 0.0017(11) 0.0030(11)
C15 0.0344(12) 0.0325(13) 0.0342(13) -0.0036(10) -0.0009(12) -0.0026(11)
C16 0.0359(13) 0.0277(11) 0.0364(14) -0.0029(10) -0.0019(12) -0.0021(11)
C21 0.0324(12) 0.0298(12) 0.0349(14) -0.0020(10) -0.0028(11) 0.0051(11)
C22 0.0338(12) 0.0374(14) 0.0339(14) 0.0034(10) 0.0034(11) 0.0018(12)
C23 0.0385(13) 0.0310(12) 0.0410(15) 0.0042(11) -0.0003(12) 0.0007(13)
C24 0.0331(12) 0.0325(13) 0.0404(15) -0.0033(11) -0.0067(12) 0.0045(12)
C25 0.0304(12) 0.0370(13) 0.0383(15) 0.0001(10) 0.0031(12) 0.0028(12)
C26 0.0348(12) 0.0323(13) 0.0368(15) 0.0029(11) 0.0025(11) 0.0028(12)
C31 0.0324(12) 0.0303(12) 0.0357(14) 0.0001(10) 0.0019(11) 0.0026(12)
C32 0.0472(14) 0.0330(13) 0.0393(15) -0.0003(11) 0.0110(13) 0.0012(13)
C33 0.0589(17) 0.0275(13) 0.0435(17) -0.0018(12) 0.0133(15) 0.0013(12)
C34 0.0516(16) 0.0305(13) 0.0379(15) 0.0050(12) 0.0073(14) -0.0039(12)
C35 0.0427(15) 0.0374(15) 0.0472(17) 0.0011(12) 0.0141(14) 0.0002(14)
C36 0.0361(13) 0.0310(13) 0.0446(16) 0.0005(11) 0.0089(12) 0.0022(12)
C41 0.0557(16) 0.0294(13) 0.0393(16) 0.0005(12) 0.0093(14) -0.0019(13)
C42 0.0504(17) 0.0419(15) 0.0466(18) -0.0015(13) -0.0028(15) -0.0074(14)
C43 0.0514(17) 0.0450(16) 0.0460(18) 0.0069(13) -0.0021(15) 0.0023(15)
C44 0.0630(18) 0.0306(13) 0.0460(17) 0.0040(13) 0.0134(16) -0.0006(14)
C45 0.0468(16) 0.0398(15) 0.054(2) -0.0033(13) 0.0049(14) -0.0118(14)
C46 0.0455(15) 0.0452(16) 0.0438(17) 0.0068(13) 0.0022(14) -0.0042(14)

loop_
_atom_type_symbol
_atom_type_description
_atom_type_scat_dispersion_real
_atom_type_scat_dispersion_imag
_atom_type_scat_source
C C 0.0033 0.0016 'International Tables Vol C Tables 4.2.6.8 and 6.1.1.4'
H H 0.0000 0.0000 'International Tables Vol C Tables 4.2.6.8 and 6.1.1.4'
F F 0.0171 0.0103 'International Tables Vol C Tables 4.2.6.8 and 6.1.1.4'
N N 0.0061 0.0033 'International Tables Vol C Tables 4.2.6.8 and 6.1.1.4'
O O 0.0106 0.0060 'International Tables Vol C Tables 4.2.6.8 and 6.1.1.4'

loop_
_geom_angle_atom_site_label_1
_geom_angle_atom_site_label_2
_geom_angle_atom_site_label_3
_geom_angle_site_symmetry_1
_geom_angle_site_symmetry_3
_geom_angle
_geom_angle_publ_flag
C14 O1 C21 . . 117.6(2) ?
C34 O2 C41 . . 119.3(2) ?
C24 N1 H1A . . 115(3) ?
C24 N1 H1B . . 113(2) ?
H1A N1 H1B . . 116(3) ?
C44 N2 H2A . . 108(3) ?
C44 N2 H2B . . 118(5) ?
H2A N2 H2B . . 124(6) ?
C11 C1 C31 . . 111.5(2) ?
C11 C1 C3 . . 111.9(2) ?
C31 C1 C3 . . 106.1(2) ?
C11 C1 C2 . . 107.1(2) ?
C31 C1 C2 . . 112.6(2) ?
C3 C1 C2 . . 107.7(2) ?
F2 C2 F3 . . 106.5(2) ?
F2 C2 F1 . . 107.0(2) ?
F3 C2 F1 . . 106.3(2) ?
F2 C2 C1 . . 111.2(2) ?
F3 C2 C1 . . 114.0(2) ?
F1 C2 C1 . . 111.4(2) ?
F6 C3 F5 . . 106.7(2) ?
F6 C3 F4 . . 106.9(2) ?
F5 C3 F4 . . 106.4(2) ?
F6 C3 C1 . . 113.6(2) ?
F5 C3 C1 . . 112.2(2) ?
F4 C3 C1 . . 110.7(2) ?
C12 C11 C16 . . 117.0(2) ?
C12 C11 C1 . . 124.5(2) ?
C16 C11 C1 . . 118.5(2) ?
C13 C12 C11 . . 121.5(2) ?
C13 C12 H12 . . 119.3 ?
C11 C12 H12 . . 119.3 ?
C12 C13 C14 . . 120.2(2) ?
C12 C13 H13 . . 119.9 ?
C14 C13 H13 . . 119.9 ?
O1 C14 C13 . . 124.2(2) ?
O1 C14 C15 . . 116.2(2) ?
C13 C14 C15 . . 119.7(2) ?
C16 C15 C14 . . 119.7(3) ?
C16 C15 H15 . . 120.2 ?
C14 C15 H15 . . 120.2 ?
C15 C16 C11 . . 122.0(2) ?
C15 C16 H16 . . 119.0 ?
C11 C16 H16 . . 119.0 ?
C22 C21 C26 . . 121.2(2) ?
C22 C21 O1 . . 119.7(2) ?
C26 C21 O1 . . 118.9(2) ?
C21 C22 C23 . . 119.1(2) ?
C21 C22 H22 . . 120.4 ?
C23 C22 H22 . . 120.4 ?
C24 C23 C22 . . 121.0(2) ?
C24 C23 H23 . . 119.5 ?
C22 C23 H23 . . 119.5 ?
C23 C24 N1 . . 120.5(3) ?
C23 C24 C25 . . 118.5(2) ?
N1 C24 C25 . . 120.9(3) ?
C26 C25 C24 . . 121.0(2) ?
C26 C25 H25 . . 119.5 ?
C24 C25 H25 . . 119.5 ?
C21 C26 C25 . . 119.2(2) ?
C21 C26 H26 . . 120.4 ?
C25 C26 H26 . . 120.4 ?
C32 C31 C36 . . 117.7(2) ?
C32 C31 C1 . . 123.2(2) ?
C36 C31 C1 . . 118.8(2) ?
C31 C32 C33 . . 121.0(3) ?
C31 C32 H32 . . 119.5 ?
C33 C32 H32 . . 119.5 ?
C34 C33 C32 . . 119.7(3) ?
C34 C33 H33 . . 120.2 ?
C32 C33 H33 . . 120.2 ?
O2 C34 C35 . . 115.4(3) ?
O2 C34 C33 . . 124.3(3) ?
C35 C34 C33 . . 120.2(3) ?
C36 C35 C34 . . 119.4(3) ?
C36 C35 H35 . . 120.3 ?
C34 C35 H35 . . 120.3 ?
C35 C36 C31 . . 122.0(3) ?
C35 C36 H36 . . 119.0 ?
C31 C36 H36 . . 119.0 ?
C46 C41 C42 . . 120.7(3) ?
C46 C41 O2 . . 121.0(3) ?
C42 C41 O2 . . 118.1(3) ?
C43 C42 C41 . . 119.9(3) ?
C43 C42 H42 . . 120.1 ?
C41 C42 H42 . . 120.1 ?
C42 C43 C44 . . 120.9(3) ?
C42 C43 H43 . . 119.5 ?
C44 C43 H43 . . 119.5 ?
C43 C44 C45 . . 118.5(3) ?
C43 C44 N2 . . 119.8(3) ?
C45 C44 N2 . . 121.6(3) ?
C46 C45 C44 . . 120.7(3) ?
C46 C45 H45 . . 119.6 ?
C44 C45 H45 . . 119.6 ?
C41 C46 C45 . . 119.3(3) ?
C41 C46 H46 . . 120.4 ?
C45 C46 H46 . . 120.4 ?

loop_
_geom_bond_atom_site_label_1
_geom_bond_atom_site_label_2
_geom_bond_site_symmetry_2
_geom_bond_distance
_geom_bond_publ_flag
O1 C14 . 1.384(3) ?
O1 C21 . 1.415(3) ?
O2 C34 . 1.380(3) ?
O2 C41 . 1.411(3) ?
N1 C24 . 1.400(3) ?
N1 H1A . 1.03(5) ?
N1 H1B . 0.92(3) ?
N2 C44 . 1.413(4) ?
N2 H2A . 0.99(6) ?
N2 H2B . 0.86(9) ?
C1 C11 . 1.544(3) ?
C1 C31 . 1.545(3) ?
C1 C3 . 1.548(4) ?
C1 C2 . 1.551(3) ?
C2 F2 . 1.338(3) ?
C2 F3 . 1.340(3) ?
C2 F1 . 1.346(3) ?
C3 F6 . 1.341(3) ?
C3 F5 . 1.342(3) ?
C3 F4 . 1.346(3) ?
C11 C12 . 1.401(3) ?
C11 C16 . 1.404(4) ?
C12 C13 . 1.384(4) ?
C12 H12 . 0.9500 ?
C13 C14 . 1.386(4) ?
C13 H13 . 0.9500 ?
C14 C15 . 1.393(3) ?
C15 C16 . 1.379(4) ?
C15 H15 . 0.9500 ?
C16 H16 . 0.9500 ?
C21 C22 . 1.377(4) ?
C21 C26 . 1.386(4) ?
C22 C23 . 1.397(4) ?
C22 H22 . 0.9500 ?
C23 C24 . 1.390(4) ?
C23 H23 . 0.9500 ?
C24 C25 . 1.400(4) ?
C25 C26 . 1.387(4) ?
C25 H25 . 0.9500 ?
C26 H26 . 0.9500 ?
C31 C32 . 1.392(4) ?
C31 C36 . 1.396(4) ?
C32 C33 . 1.396(4) ?
C32 H32 . 0.9500 ?
C33 C34 . 1.386(4) ?
C33 H33 . 0.9500 ?
C34 C35 . 1.384(4) ?
C35 C36 . 1.382(4) ?
C35 H35 . 0.9500 ?
C36 H36 . 0.9500 ?
C41 C46 . 1.379(4) ?
C41 C42 . 1.383(5) ?
C42 C43 . 1.373(4) ?
C42 H42 . 0.9500 ?
C43 C44 . 1.391(4) ?
C43 H43 . 0.9500 ?
C44 C45 . 1.396(5) ?
C45 C46 . 1.390(4) ?
C45 H45 . 0.9500 ?
C46 H46 . 0.9500 ?

loop_
_geom_hbond_atom_site_label_D
_geom_hbond_atom_site_label_H
_geom_hbond_atom_site_label_A
_geom_hbond_site_symmetry_A
_geom_hbond_distance_DH
_geom_hbond_distance_HA
_geom_hbond_distance_DA
_geom_hbond_angle_DHA
N1 H1A F1 2_665 1.03(5) 2.41(5) 3.404(4) 164(4)
N1 H1B O1 3_465 0.92(3) 2.24(4) 3.083(3) 151(3)
N2 H2B F2 3_475 0.86(9) 3.12(8) 3.462(4) 106(7)

loop_
_geom_torsion_atom_site_label_1
_geom_torsion_atom_site_label_2
_geom_torsion_atom_site_label_3
_geom_torsion_atom_site_label_4
_geom_torsion_site_symmetry_1
_geom_torsion_site_symmetry_2
_geom_torsion_site_symmetry_3
_geom_torsion_site_symmetry_4
_geom_torsion
_geom_torsion_publ_flag
C11 C1 C2 F2 . . . . -72.8(3) ?
C31 C1 C2 F2 . . . . 50.2(3) ?
C3 C1 C2 F2 . . . . 166.8(2) ?
C11 C1 C2 F3 . . . . 166.8(2) ?
C31 C1 C2 F3 . . . . -70.3(3) ?
C3 C1 C2 F3 . . . . 46.3(3) ?
C11 C1 C2 F1 . . . . 46.5(3) ?
C31 C1 C2 F1 . . . . 169.4(2) ?
C3 C1 C2 F1 . . . . -74.0(3) ?
C11 C1 C3 F6 . . . . -64.1(3) ?
C31 C1 C3 F6 . . . . 174.1(2) ?
C2 C1 C3 F6 . . . . 53.3(3) ?
C11 C1 C3 F5 . . . . 174.8(2) ?
C31 C1 C3 F5 . . . . 52.9(3) ?
C2 C1 C3 F5 . . . . -67.9(3) ?
C11 C1 C3 F4 . . . . 56.1(3) ?
C31 C1 C3 F4 . . . . -65.7(3) ?
C2 C1 C3 F4 . . . . 173.5(2) ?
C31 C1 C11 C12 . . . . 127.0(3) ?
C3 C1 C11 C12 . . . . 8.3(3) ?
C2 C1 C11 C12 . . . . -109.4(3) ?
C31 C1 C11 C16 . . . . -53.5(3) ?
C3 C1 C11 C16 . . . . -172.2(2) ?
C2 C1 C11 C16 . . . . 70.1(3) ?
C16 C11 C12 C13 . . . . 0.2(4) ?
C1 C11 C12 C13 . . . . 179.7(2) ?
C11 C12 C13 C14 . . . . -0.7(4) ?
C21 O1 C14 C13 . . . . -1.5(4) ?
C21 O1 C14 C15 . . . . 178.6(2) ?
C12 C13 C14 O1 . . . . -179.9(2) ?
C12 C13 C14 C15 . . . . 0.1(4) ?
O1 C14 C15 C16 . . . . -179.0(2) ?
C13 C14 C15 C16 . . . . 1.0(4) ?
C14 C15 C16 C11 . . . . -1.6(4) ?
C12 C11 C16 C15 . . . . 0.9(4) ?
C1 C11 C16 C15 . . . . -178.6(2) ?
C14 O1 C21 C22 . . . . 87.0(3) ?
C14 O1 C21 C26 . . . . -97.2(3) ?
C26 C21 C22 C23 . . . . -0.5(4) ?
O1 C21 C22 C23 . . . . 175.2(3) ?
C21 C22 C23 C24 . . . . -0.1(4) ?
C22 C23 C24 N1 . . . . -176.2(3) ?
C22 C23 C24 C25 . . . . 0.6(4) ?
C23 C24 C25 C26 . . . . -0.6(4) ?
N1 C24 C25 C26 . . . . 176.2(3) ?
C22 C21 C26 C25 . . . . 0.6(4) ?
O1 C21 C26 C25 . . . . -175.2(3) ?
C24 C25 C26 C21 . . . . 0.0(4) ?
C11 C1 C31 C32 . . . . 151.6(3) ?
C3 C1 C31 C32 . . . . -86.4(3) ?
C2 C1 C31 C32 . . . . 31.2(4) ?
C11 C1 C31 C36 . . . . -35.1(3) ?
C3 C1 C31 C36 . . . . 87.0(3) ?
C2 C1 C31 C36 . . . . -155.4(3) ?
C36 C31 C32 C33 . . . . 1.1(4) ?
C1 C31 C32 C33 . . . . 174.6(3) ?
C31 C32 C33 C34 . . . . -1.1(5) ?
C41 O2 C34 C35 . . . . -171.0(3) ?
C41 O2 C34 C33 . . . . 8.4(5) ?
C32 C33 C34 O2 . . . . -179.5(3) ?
C32 C33 C34 C35 . . . . -0.2(5) ?
O2 C34 C35 C36 . . . . -179.3(3) ?
C33 C34 C35 C36 . . . . 1.3(5) ?
C34 C35 C36 C31 . . . . -1.2(5) ?
C32 C31 C36 C35 . . . . 0.0(4) ?
C1 C31 C36 C35 . . . . -173.7(3) ?
C34 O2 C41 C46 . . . . -83.0(4) ?
C34 O2 C41 C42 . . . . 102.7(3) ?
C46 C41 C42 C43 . . . . -1.2(5) ?
O2 C41 C42 C43 . . . . 173.1(3) ?
C41 C42 C43 C44 . . . . 0.4(5) ?
C42 C43 C44 C45 . . . . 0.7(5) ?
C42 C43 C44 N2 . . . . -176.5(3) ?
C43 C44 C45 C46 . . . . -1.0(5) ?
N2 C44 C45 C46 . . . . 176.1(3) ?
C42 C41 C46 C45 . . . . 0.8(5) ?
O2 C41 C46 C45 . . . . -173.3(3) ?
C44 C45 C46 C41 . . . . 0.3(5) ?

loop_
_cod_related_entry_id
_cod_related_entry_database
_cod_related_entry_code
1 ChemSpider 85409
